data_4111850
loop_
_publ_author_name
'Alireza Haghiri Ilkhechi'
'Jose M. Mercero'
'I\~naki Silanes'
'Michael Bolte'
'Matthias Scheibitz'
'Hans-Wolfram Lerner'
'Jesus M. Ugalde'
'Matthias Wagner'

_publ_section_title
;
 A Joint Experimental and Theoretical Study of Cation-\p Interactions:
 Multiple-Decker Sandwich Complexes of Ferrocene with Alkali Metal Ions
 (Li+, Na+, K+, Rb+, Cs+)
;
_journal_name_full 'Journal of the American Chemical Society'
_journal_page_first 10656
_journal_page_last 10666
_journal_paper_doi 10.1021/ja051544+
_journal_volume 127
_journal_year 2005
_chemical_formula_sum 'C32 H56 B2 Fe N4 Na2 O6'
_chemical_formula_weight 716.26
_chemical_name_systematic ?
_space_group_IT_number 61
_symmetry_cell_setting orthorhombic
_symmetry_space_group_name_Hall '-P 2ac 2ab'
_symmetry_space_group_name_H-M 'P b c a'
_atom_sites_solution_hydrogens geom
_atom_sites_solution_primary direct
_atom_sites_solution_secondary difmap
_audit_creation_method SHELXL-97
_cell_angle_alpha 90.00
_cell_angle_beta 90.00
_cell_angle_gamma 90.00
_cell_formula_units_Z 8
_cell_length_a 15.584(3)
_cell_length_b 32.374(4)
_cell_length_c 15.4767(16)
_cell_measurement_reflns_used 6907
_cell_measurement_temperature 173(2)
_cell_measurement_theta_max 25.2
_cell_measurement_theta_min 3.4
_cell_volume 7808(2)
_computing_cell_refinement 'X-Area (Stoe & Cie, 2001)'
_computing_data_collection 'X-Area (Stoe & Cie, 2001)'
_computing_data_reduction 'X-Area (Stoe & Cie, 2001)'
_computing_molecular_graphics 'XP in SHELXTL-Plus (Sheldrick, 1991)'
_computing_publication_material SHELXL97
_computing_structure_refinement 'SHELXL97 (Sheldrick, 1997) '
_computing_structure_solution 'SHELXS97 (Sheldrick, 1990) '
_diffrn_ambient_temperature 173(2)
_diffrn_measured_fraction_theta_full 0.992
_diffrn_measured_fraction_theta_max 0.977
_diffrn_measurement_device_type 'STOE IPDS II two-circle-diffractometer'
_diffrn_measurement_method \w
_diffrn_radiation_monochromator graphite
_diffrn_radiation_source 'fine-focus sealed tube'
_diffrn_radiation_type MoK\a
_diffrn_radiation_wavelength 0.71073
_diffrn_reflns_av_R_equivalents 0.0954
_diffrn_reflns_av_sigmaI/netI 0.2034
_diffrn_reflns_limit_h_max 13
_diffrn_reflns_limit_h_min -18
_diffrn_reflns_limit_k_max 38
_diffrn_reflns_limit_k_min -39
_diffrn_reflns_limit_l_max 18
_diffrn_reflns_limit_l_min -18
_diffrn_reflns_number 29580
_diffrn_reflns_theta_full 25.00
_diffrn_reflns_theta_max 25.74
_diffrn_reflns_theta_min 3.49
_diffrn_standards_decay_% 0
_diffrn_standards_interval_time 0
_diffrn_standards_number 0
_exptl_absorpt_coefficient_mu 0.452
_exptl_absorpt_correction_T_max 0.9866
_exptl_absorpt_correction_T_min 0.8329
_exptl_absorpt_correction_type multi-scan
_exptl_absorpt_process_details 'MULABS (Spek, 1990; Blessing, 1995)'
_exptl_crystal_colour orange
_exptl_crystal_density_diffrn 1.219
_exptl_crystal_description plate
_exptl_crystal_F_000 3056
_exptl_crystal_size_max 0.42
_exptl_crystal_size_mid 0.12
_exptl_crystal_size_min 0.03
_refine_diff_density_max 0.954
_refine_diff_density_min -0.366
_refine_diff_density_rms 0.084
_refine_ls_extinction_method none
_refine_ls_goodness_of_fit_ref 0.840
_refine_ls_hydrogen_treatment mixed
_refine_ls_matrix_type full
_refine_ls_number_parameters 424
_refine_ls_number_reflns 7280
_refine_ls_number_restraints 0
_refine_ls_restrained_S_all 0.840
_refine_ls_R_factor_all 0.1884
_refine_ls_R_factor_gt 0.0737
_refine_ls_shift/su_max 0.000
_refine_ls_shift/su_mean 0.000
_refine_ls_structure_factor_coef Fsqd
_refine_ls_weighting_details 'calc w=1/[\s^2^(Fo^2^)+(0.0720P)^2^+0.0000P] where P=(Fo^2^+2Fc^2^)/3'
_refine_ls_weighting_scheme calc
_refine_ls_wR_factor_gt 0.1491
_refine_ls_wR_factor_ref 0.1917
_reflns_number_gt 2880
_reflns_number_total 7280
_reflns_threshold_expression I>2\s(I)
_cod_data_source_file ja0515442Bsi20050324_023133.cif
_cod_data_source_block wa330
_cod_original_cell_volume 7808.4(19)
_cod_database_code 4111850

loop_
_symmetry_equiv_pos_as_xyz
'x, y, z'
'-x+1/2, -y, z+1/2'
'x+1/2, -y+1/2, -z'
'-x, y+1/2, -z+1/2'
'-x, -y, -z'
'x-1/2, y, -z-1/2'
'-x-1/2, y-1/2, z'
'x, -y-1/2, z-1/2'

loop_
_atom_site_label
_atom_site_type_symbol
_atom_site_fract_x
_atom_site_fract_y
_atom_site_fract_z
_atom_site_U_iso_or_equiv
_atom_site_adp_type
_atom_site_occupancy
_atom_site_symmetry_multiplicity
_atom_site_calc_flag
_atom_site_refinement_flags
Fe1 Fe 0.57007(6) 0.66405(2) 0.23907(5) 0.0296(2) Uani 1 1 d .
Na1 Na 0.31492(17) 0.65759(7) 0.14589(15) 0.0330(6) Uani 1 1 d .
B1 B 0.6158(5) 0.7175(2) 0.4224(5) 0.0322(16) Uani 1 1 d .
C1A C 0.5421(5) 0.6981(2) 0.4830(4) 0.0477(19) Uani 1 1 d .
H1A1 H 0.5288 0.7174 0.5299 0.072 Uiso 1 1 calc R
H1A2 H 0.5622 0.6719 0.5074 0.072 Uiso 1 1 calc R
H1A3 H 0.4903 0.6932 0.4485 0.072 Uiso 1 1 calc R
C1B C 0.5895(5) 0.76387(19) 0.3900(5) 0.0448(19) Uani 1 1 d .
H1B1 H 0.6354 0.7751 0.3537 0.067 Uiso 1 1 calc R
H1B2 H 0.5811 0.7818 0.4404 0.067 Uiso 1 1 calc R
H1B3 H 0.5361 0.7625 0.3566 0.067 Uiso 1 1 calc R
B2 B 0.4794(5) 0.5745(2) 0.1719(5) 0.0321(17) Uani 1 1 d .
C2A C 0.4664(5) 0.55141(18) 0.2642(4) 0.0437(17) Uani 1 1 d .
H2A1 H 0.4146 0.5621 0.2924 0.066 Uiso 1 1 calc R
H2A2 H 0.5163 0.5566 0.3011 0.066 Uiso 1 1 calc R
H2A3 H 0.4603 0.5216 0.2547 0.066 Uiso 1 1 calc R
C2B C 0.5626(5) 0.5589(2) 0.1194(5) 0.0457(17) Uani 1 1 d .
H2B1 H 0.5663 0.5738 0.0643 0.069 Uiso 1 1 calc R
H2B2 H 0.5577 0.5292 0.1083 0.069 Uiso 1 1 calc R
H2B3 H 0.6143 0.5643 0.1536 0.069 Uiso 1 1 calc R
C11 C 0.6432(4) 0.68725(18) 0.3429(4) 0.0289(14) Uani 1 1 d .
C12 C 0.6776(5) 0.69882(19) 0.2611(4) 0.0343(14) Uani 1 1 d .
H12 H 0.6855 0.7264 0.2414 0.041 Uiso 1 1 calc R
C13 C 0.6984(5) 0.6623(3) 0.2136(4) 0.0495(18) Uani 1 1 d .
H13 H 0.7240 0.6612 0.1580 0.059 Uiso 1 1 calc R
C14 C 0.6737(5) 0.6280(2) 0.2644(5) 0.0462(19) Uani 1 1 d .
H14 H 0.6796 0.5997 0.2491 0.055 Uiso 1 1 calc R
C15 C 0.6385(5) 0.64366(19) 0.3425(5) 0.0382(16) Uani 1 1 d .
H15 H 0.6153 0.6273 0.3878 0.046 Uiso 1 1 calc R
N11 N 0.7014(3) 0.72277(15) 0.4804(3) 0.0303(12) Uani 1 1 d .
N12 N 0.7804(4) 0.70876(15) 0.4591(3) 0.0321(12) Uani 1 1 d .
C16 C 0.8342(4) 0.72099(19) 0.5210(4) 0.0357(15) Uani 1 1 d .
H16 H 0.8941 0.7156 0.5216 0.043 Uiso 1 1 calc R
C17 C 0.7905(5) 0.7426(2) 0.5842(5) 0.0438(18) Uani 1 1 d .
H17 H 0.8135 0.7544 0.6354 0.053 Uiso 1 1 calc R
C18 C 0.7061(5) 0.7434(2) 0.5568(4) 0.0447(18) Uani 1 1 d .
H18 H 0.6595 0.7561 0.5862 0.054 Uiso 1 1 calc R
C21 C 0.4771(4) 0.62486(17) 0.1853(4) 0.0278(14) Uani 1 1 d .
C22 C 0.4454(4) 0.64712(17) 0.2585(4) 0.0316(14) Uani 1 1 d .
H22 H 0.4231 0.6347 0.3094 0.038 Uiso 1 1 calc R
C23 C 0.4520(4) 0.69041(18) 0.2445(5) 0.0386(16) Uani 1 1 d .
H23 H 0.4353 0.7115 0.2837 0.046 Uiso 1 1 calc R
C24 C 0.4881(5) 0.69651(18) 0.1615(4) 0.0350(16) Uani 1 1 d .
H24 H 0.4995 0.7223 0.1347 0.042 Uiso 1 1 calc R
C25 C 0.5040(4) 0.65674(17) 0.1260(4) 0.0309(14) Uani 1 1 d .
H25 H 0.5288 0.6518 0.0709 0.037 Uiso 1 1 calc R
N21 N 0.3988(4) 0.56340(14) 0.1118(3) 0.0304(12) Uani 1 1 d .
N22 N 0.3247(4) 0.58544(16) 0.1103(4) 0.0400(14) Uani 1 1 d .
C26 C 0.2690(5) 0.5637(2) 0.0616(5) 0.0478(19) Uani 1 1 d .
H26 H 0.2111 0.5715 0.0511 0.057 Uiso 1 1 calc R
C27 C 0.3073(5) 0.5285(2) 0.0290(4) 0.0407(17) Uani 1 1 d .
H27 H 0.2830 0.5084 -0.0085 0.049 Uiso 1 1 calc R
C28 C 0.3880(5) 0.52912(18) 0.0631(4) 0.0406(18) Uani 1 1 d .
H28 H 0.4304 0.5085 0.0540 0.049 Uiso 1 1 calc R
Na2 Na 0.84226(18) 0.60364(7) 0.80208(16) 0.0366(6) Uani 1 1 d .
C101 C 0.7261(9) 0.5240(4) 0.7484(7) 0.110(4) Uani 1 1 d .
H10A H 0.6791 0.5440 0.7439 0.165 Uiso 1 1 calc R
H10B H 0.7030 0.4971 0.7661 0.165 Uiso 1 1 calc R
H10C H 0.7544 0.5213 0.6922 0.165 Uiso 1 1 calc R
O102 O 0.7843(4) 0.53742(16) 0.8086(4) 0.0679(17) Uani 1 1 d .
C103 C 0.8539(7) 0.5093(2) 0.8198(7) 0.075(3) Uani 1 1 d .
H10D H 0.8903 0.5090 0.7675 0.090 Uiso 1 1 calc R
H10E H 0.8316 0.4810 0.8294 0.090 Uiso 1 1 calc R
C104 C 0.9068(8) 0.5232(3) 0.8982(6) 0.082(3) Uani 1 1 d .
H10F H 0.8703 0.5226 0.9505 0.099 Uiso 1 1 calc R
H10G H 0.9550 0.5038 0.9071 0.099 Uiso 1 1 calc R
O105 O 0.9401(5) 0.56449(17) 0.8857(4) 0.0720(18) Uani 1 1 d .
C106 C 0.9859(12) 0.5778(3) 0.9534(9) 0.144(7) Uani 1 1 d .
H10H H 1.0073 0.6057 0.9417 0.216 Uiso 1 1 calc R
H10I H 1.0345 0.5592 0.9631 0.216 Uiso 1 1 calc R
H10J H 0.9494 0.5783 1.0050 0.216 Uiso 1 1 calc R
C201 C 0.7228(10) 0.6099(4) 0.9733(7) 0.110(5) Uani 1 1 d .
H20A H 0.7001 0.5848 0.9466 0.166 Uiso 1 1 calc R
H20B H 0.6752 0.6268 0.9949 0.166 Uiso 1 1 calc R
H20C H 0.7607 0.6025 1.0214 0.166 Uiso 1 1 calc R
O202 O 0.7662(4) 0.6309(2) 0.9159(4) 0.075(2) Uani 1 1 d .
C203 C 0.8026(7) 0.6694(3) 0.9488(6) 0.073(3) Uani 1 1 d .
H20D H 0.8454 0.6632 0.9942 0.087 Uiso 1 1 calc R
H20E H 0.7567 0.6865 0.9747 0.087 Uiso 1 1 calc R
C204 C 0.8465(6) 0.6938(2) 0.8732(6) 0.064(2) Uani 1 1 d .
H20F H 0.8035 0.7017 0.8291 0.077 Uiso 1 1 calc R
H20G H 0.8744 0.7191 0.8953 0.077 Uiso 1 1 calc R
O205 O 0.9086(4) 0.66651(15) 0.8369(4) 0.0636(16) Uani 1 1 d .
C206 C 0.9563(7) 0.6866(2) 0.7709(5) 0.067(3) Uani 1 1 d .
H20H H 0.9992 0.6675 0.7475 0.101 Uiso 1 1 calc R
H20I H 0.9852 0.7109 0.7952 0.101 Uiso 1 1 calc R
H20J H 0.9174 0.6954 0.7247 0.101 Uiso 1 1 calc R
C301 C 0.9885(7) 0.5783(3) 0.6460(6) 0.073(3) Uani 1 1 d .
H30A H 1.0103 0.5599 0.6912 0.110 Uiso 1 1 calc R
H30B H 1.0263 0.6024 0.6409 0.110 Uiso 1 1 calc R
H30C H 0.9871 0.5635 0.5908 0.110 Uiso 1 1 calc R
O302 O 0.9080(5) 0.59098(18) 0.6668(4) 0.075(2) Uani 1 1 d .
C303 C 0.8743(7) 0.6176(3) 0.6006(5) 0.068(3) Uani 1 1 d .
H30D H 0.8858 0.6053 0.5431 0.082 Uiso 1 1 calc R
H30E H 0.9033 0.6448 0.6033 0.082 Uiso 1 1 calc R
C304 C 0.7784(7) 0.6233(3) 0.6125(5) 0.069(3) Uani 1 1 d .
H30F H 0.7565 0.6435 0.5699 0.082 Uiso 1 1 calc R
H30G H 0.7486 0.5967 0.6029 0.082 Uiso 1 1 calc R
O305 O 0.7616(4) 0.63762(19) 0.6975(4) 0.0705(18) Uani 1 1 d .
C306 C 0.6774(7) 0.6495(3) 0.7018(7) 0.085(3) Uani 1 1 d .
H30H H 0.6646 0.6596 0.7601 0.127 Uiso 1 1 calc R
H30I H 0.6404 0.6259 0.6885 0.127 Uiso 1 1 calc R
H30J H 0.6669 0.6717 0.6599 0.127 Uiso 1 1 calc R

loop_
_atom_site_aniso_label
_atom_site_aniso_U_11
_atom_site_aniso_U_22
_atom_site_aniso_U_33
_atom_site_aniso_U_23
_atom_site_aniso_U_13
_atom_site_aniso_U_12
Fe1 0.0260(4) 0.0320(4) 0.0306(4) -0.0052(4) -0.0034(4) 0.0030(4)
Na1 0.0285(13) 0.0351(12) 0.0352(13) 0.0003(10) -0.0018(11) 0.0020(11)
B1 0.025(4) 0.038(4) 0.033(4) -0.002(3) -0.007(3) 0.001(3)
C1A 0.035(5) 0.076(5) 0.032(4) -0.012(3) 0.013(3) -0.010(4)
C1B 0.040(5) 0.040(4) 0.054(4) -0.007(3) -0.010(4) 0.007(3)
B2 0.042(5) 0.024(3) 0.031(4) -0.002(3) -0.002(3) 0.001(3)
C2A 0.054(5) 0.030(3) 0.047(4) 0.004(3) -0.011(4) -0.007(3)
C2B 0.040(5) 0.045(4) 0.052(4) -0.019(3) -0.004(4) 0.002(3)
C11 0.020(3) 0.039(3) 0.028(3) -0.001(3) -0.004(3) -0.001(3)
C12 0.028(3) 0.048(3) 0.027(3) -0.002(3) 0.005(3) 0.001(3)
C13 0.037(4) 0.073(5) 0.038(4) -0.018(4) 0.001(3) 0.010(4)
C14 0.036(4) 0.045(4) 0.058(5) -0.022(4) -0.017(4) 0.013(3)
C15 0.035(4) 0.035(3) 0.045(4) 0.002(3) -0.010(3) 0.004(3)
N11 0.025(3) 0.039(3) 0.027(3) 0.000(2) 0.003(2) 0.000(2)
N12 0.033(3) 0.037(3) 0.027(3) 0.001(2) -0.001(2) 0.002(2)
C16 0.021(4) 0.041(3) 0.044(4) -0.005(3) -0.002(3) -0.003(3)
C17 0.035(5) 0.059(4) 0.038(4) -0.019(3) -0.004(3) -0.004(3)
C18 0.036(5) 0.061(4) 0.037(4) -0.020(3) -0.001(3) -0.003(3)
C21 0.026(4) 0.026(3) 0.032(3) 0.002(3) -0.007(3) -0.001(3)
C22 0.024(4) 0.039(3) 0.032(3) -0.005(3) -0.002(3) 0.005(2)
C23 0.030(4) 0.034(3) 0.051(4) -0.016(3) -0.005(3) 0.010(3)
C24 0.034(4) 0.023(3) 0.049(4) -0.001(3) -0.007(3) 0.001(3)
C25 0.032(4) 0.027(3) 0.033(3) -0.002(3) -0.008(3) 0.001(3)
N21 0.034(3) 0.025(2) 0.032(3) -0.002(2) 0.003(2) 0.000(2)
N22 0.037(4) 0.037(3) 0.046(3) -0.007(2) -0.005(3) 0.006(3)
C26 0.039(5) 0.054(4) 0.051(4) -0.001(4) -0.008(4) -0.004(4)
C27 0.040(5) 0.040(4) 0.042(4) -0.012(3) -0.006(3) -0.001(3)
C28 0.060(5) 0.027(3) 0.035(4) 0.000(3) -0.001(3) 0.000(3)
Na2 0.0445(18) 0.0309(12) 0.0343(13) -0.0017(10) 0.0038(12) -0.0018(11)
C101 0.110(10) 0.133(9) 0.086(8) -0.037(8) -0.001(8) -0.065(8)
O102 0.056(4) 0.043(3) 0.105(5) -0.013(3) 0.015(4) -0.006(3)
C103 0.088(8) 0.040(4) 0.096(8) -0.004(5) 0.023(6) 0.000(5)
C104 0.114(11) 0.067(6) 0.066(6) 0.002(5) 0.014(6) 0.008(6)
O105 0.079(5) 0.064(3) 0.073(4) 0.030(3) -0.019(4) -0.015(3)
C106 0.23(2) 0.072(7) 0.129(10) 0.026(7) -0.101(12) -0.047(9)
C201 0.145(13) 0.119(9) 0.067(7) -0.013(6) 0.009(7) -0.077(9)
O202 0.062(5) 0.111(5) 0.053(4) -0.032(3) 0.014(3) -0.026(4)
C203 0.070(7) 0.087(6) 0.061(5) -0.032(5) 0.001(5) -0.007(5)
C204 0.061(6) 0.057(5) 0.075(6) -0.029(4) 0.007(5) -0.001(4)
O205 0.075(4) 0.043(3) 0.073(3) -0.018(3) 0.024(3) -0.007(3)
C206 0.083(7) 0.059(5) 0.059(5) 0.011(4) 0.027(5) -0.016(4)
C301 0.088(9) 0.068(6) 0.064(6) 0.001(5) 0.020(5) 0.015(5)
O302 0.086(5) 0.076(4) 0.063(4) 0.029(3) 0.025(3) 0.039(4)
C303 0.088(9) 0.073(6) 0.044(5) 0.002(4) -0.004(5) -0.007(5)
C304 0.076(8) 0.091(7) 0.039(4) 0.007(4) -0.003(4) -0.015(6)
O305 0.067(5) 0.090(4) 0.054(3) -0.018(3) -0.008(3) 0.029(3)
C306 0.065(7) 0.092(7) 0.097(7) -0.018(6) -0.011(6) 0.023(6)

loop_
_atom_type_symbol
_atom_type_description
_atom_type_scat_dispersion_real
_atom_type_scat_dispersion_imag
_atom_type_scat_source
C C 0.0033 0.0016 'International Tables Vol C Tables 4.2.6.8 and 6.1.1.4'
H H 0.0000 0.0000 'International Tables Vol C Tables 4.2.6.8 and 6.1.1.4'
B B 0.0013 0.0007 'International Tables Vol C Tables 4.2.6.8 and 6.1.1.4'
Fe Fe 0.3463 0.8444 'International Tables Vol C Tables 4.2.6.8 and 6.1.1.4'
N N 0.0061 0.0033 'International Tables Vol C Tables 4.2.6.8 and 6.1.1.4'
Na Na 0.0362 0.0249 'International Tables Vol C Tables 4.2.6.8 and 6.1.1.4'
O O 0.0106 0.0060 'International Tables Vol C Tables 4.2.6.8 and 6.1.1.4'

loop_
_geom_angle_atom_site_label_1
_geom_angle_atom_site_label_2
_geom_angle_atom_site_label_3
_geom_angle
_geom_angle_site_symmetry_1
_geom_angle_site_symmetry_3
C23 Fe1 C14 162.7(3) . .
C23 Fe1 C15 125.4(3) . .
C14 Fe1 C15 40.9(3) . .
C23 Fe1 C13 155.3(3) . .
C14 Fe1 C13 40.6(3) . .
C15 Fe1 C13 68.2(3) . .
C23 Fe1 C22 40.9(2) . .
C14 Fe1 C22 125.1(3) . .
C15 Fe1 C22 107.2(3) . .
C13 Fe1 C22 162.7(3) . .
C23 Fe1 C24 40.7(3) . .
C14 Fe1 C24 154.9(3) . .
C15 Fe1 C24 163.1(3) . .
C13 Fe1 C24 120.9(3) . .
C22 Fe1 C24 68.3(3) . .
C23 Fe1 C25 68.1(3) . .
C14 Fe1 C25 120.0(3) . .
C15 Fe1 C25 154.2(2) . .
C13 Fe1 C25 109.0(3) . .
C22 Fe1 C25 67.4(3) . .
C24 Fe1 C25 40.7(2) . .
C23 Fe1 C12 120.2(2) . .
C14 Fe1 C12 68.4(3) . .
C15 Fe1 C12 67.5(3) . .
C13 Fe1 C12 41.0(3) . .
C22 Fe1 C12 154.4(2) . .
C24 Fe1 C12 109.1(3) . .
C25 Fe1 C12 128.2(3) . .
C23 Fe1 C21 69.2(2) . .
C14 Fe1 C21 106.2(2) . .
C15 Fe1 C21 118.5(3) . .
C13 Fe1 C21 125.7(3) . .
C22 Fe1 C21 40.4(2) . .
C24 Fe1 C21 69.3(2) . .
C25 Fe1 C21 40.8(2) . .
C12 Fe1 C21 164.6(2) . .
C23 Fe1 C11 108.0(3) . .
C14 Fe1 C11 68.1(3) . .
C15 Fe1 C11 39.8(2) . .
C13 Fe1 C11 68.1(3) . .
C22 Fe1 C11 119.8(3) . .
C24 Fe1 C11 127.0(2) . .
C25 Fe1 C11 165.0(2) . .
C12 Fe1 C11 40.1(2) . .
C21 Fe1 C11 153.0(2) . .
N12 Na1 N22 122.2(2) 6_556 .
N12 Na1 C22 134.2(2) 6_556 .
N22 Na1 C22 88.8(2) . .
N12 Na1 C14 113.8(2) 6_556 6_556
N22 Na1 C14 80.2(2) . 6_556
C22 Na1 C14 103.4(2) . 6_556
N12 Na1 C15 86.2(2) 6_556 6_556
N22 Na1 C15 85.4(2) . 6_556
C22 Na1 C15 132.8(2) . 6_556
C14 Na1 C15 29.6(2) 6_556 6_556
N12 Na1 C21 127.9(2) 6_556 .
N22 Na1 C21 68.1(2) . .
C22 Na1 C21 30.02(17) . .
C14 Na1 C21 118.4(2) 6_556 .
C15 Na1 C21 144.2(2) 6_556 .
N12 Na1 C23 106.1(2) 6_556 .
N22 Na1 C23 116.1(2) . .
C22 Na1 C23 29.67(17) . .
C14 Na1 C23 117.3(2) 6_556 .
C15 Na1 C23 140.3(2) 6_556 .
C21 Na1 C23 49.10(17) . .
N12 Na1 C13 110.0(2) 6_556 6_556
N22 Na1 C13 105.5(2) . 6_556
C22 Na1 C13 89.7(2) . 6_556
C14 Na1 C13 29.1(2) 6_556 6_556
C15 Na1 C13 47.9(2) 6_556 6_556
C21 Na1 C13 115.4(2) . 6_556
C23 Na1 C13 92.9(2) . 6_556
N12 Na1 C11 66.13(19) 6_556 6_556
N22 Na1 C11 113.6(2) . 6_556
C22 Na1 C11 135.3(2) . 6_556
C14 Na1 C11 48.72(19) 6_556 6_556
C15 Na1 C11 29.00(17) 6_556 6_556
C21 Na1 C11 163.66(19) . 6_556
C23 Na1 C11 123.34(19) . 6_556
C13 Na1 C11 48.23(19) 6_556 6_556
N12 Na1 C12 81.50(19) 6_556 6_556
N22 Na1 C12 127.3(2) . 6_556
C22 Na1 C12 107.03(19) . 6_556
C14 Na1 C12 47.59(18) 6_556 6_556
C15 Na1 C12 46.9(2) 6_556 6_556
C21 Na1 C12 136.81(19) . 6_556
C23 Na1 C12 96.70(19) . 6_556
C13 Na1 C12 28.82(19) 6_556 6_556
C11 Na1 C12 28.65(17) 6_556 6_556
N12 Na1 C25 99.2(2) 6_556 .
N22 Na1 C25 84.5(2) . .
C22 Na1 C25 46.92(19) . .
C14 Na1 C25 146.9(2) 6_556 .
C15 Na1 C25 169.92(19) 6_556 .
C21 Na1 C25 28.83(17) . .
C23 Na1 C25 46.31(19) . .
C13 Na1 C25 135.8(2) 6_556 .
C11 Na1 C25 160.71(19) 6_556 .
C12 Na1 C25 142.07(19) 6_556 .
N12 Na1 C24 88.0(2) 6_556 .
N22 Na1 C24 111.8(2) . .
C22 Na1 C24 47.19(19) . .
C14 Na1 C24 145.3(2) 6_556 .
C15 Na1 C24 162.2(2) 6_556 .
C21 Na1 C24 47.82(17) . .
C23 Na1 C24 27.97(19) . .
C13 Na1 C24 119.6(2) 6_556 .
C11 Na1 C24 134.55(19) 6_556 .
C12 Na1 C24 115.6(2) 6_556 .
C25 Na1 C24 27.64(16) . .
C1A B1 N11 107.9(5) . .
C1A B1 C11 113.1(5) . .
N11 B1 C11 105.4(5) . .
C1A B1 C1B 111.0(6) . .
N11 B1 C1B 106.3(5) . .
C11 B1 C1B 112.7(5) . .
B1 C1A H1A1 109.5 . .
B1 C1A H1A2 109.5 . .
H1A1 C1A H1A2 109.5 . .
B1 C1A H1A3 109.5 . .
H1A1 C1A H1A3 109.5 . .
H1A2 C1A H1A3 109.5 . .
B1 C1B H1B1 109.5 . .
B1 C1B H1B2 109.5 . .
H1B1 C1B H1B2 109.5 . .
B1 C1B H1B3 109.5 . .
H1B1 C1B H1B3 109.5 . .
H1B2 C1B H1B3 109.5 . .
N21 B2 C2B 105.5(5) . .
N21 B2 C2A 108.0(5) . .
C2B B2 C2A 113.6(6) . .
N21 B2 C21 106.1(5) . .
C2B B2 C21 113.1(6) . .
C2A B2 C21 110.0(5) . .
B2 C2A H2A1 109.5 . .
B2 C2A H2A2 109.5 . .
H2A1 C2A H2A2 109.5 . .
B2 C2A H2A3 109.5 . .
H2A1 C2A H2A3 109.5 . .
H2A2 C2A H2A3 109.5 . .
B2 C2B H2B1 109.5 . .
B2 C2B H2B2 109.5 . .
H2B1 C2B H2B2 109.5 . .
B2 C2B H2B3 109.5 . .
H2B1 C2B H2B3 109.5 . .
H2B2 C2B H2B3 109.5 . .
C15 C11 C12 106.2(6) . .
C15 C11 B1 126.1(6) . .
C12 C11 B1 127.7(5) . .
C15 C11 Fe1 67.3(4) . .
C12 C11 Fe1 67.7(4) . .
B1 C11 Fe1 130.4(5) . .
C15 C11 Na1 73.3(4) . 6_656
C12 C11 Na1 77.8(4) . 6_656
B1 C11 Na1 113.8(4) . 6_656
Fe1 C11 Na1 115.7(3) . 6_656
C11 C12 C13 108.9(6) . .
C11 C12 Fe1 72.3(4) . .
C13 C12 Fe1 69.2(4) . .
C11 C12 Na1 73.5(4) . 6_656
C13 C12 Na1 73.0(4) . 6_656
Fe1 C12 Na1 115.7(3) . 6_656
C11 C12 H12 125.5 . .
C13 C12 H12 125.5 . .
Fe1 C12 H12 124.6 . .
Na1 C12 H12 119.7 6_656 .
C14 C13 C12 107.5(6) . .
C14 C13 Fe1 69.4(4) . .
C12 C13 Fe1 69.8(4) . .
C14 C13 Na1 72.9(4) . 6_656
C12 C13 Na1 78.2(4) . 6_656
Fe1 C13 Na1 118.7(3) . 6_656
C14 C13 H13 126.2 . .
C12 C13 H13 126.2 . .
Fe1 C13 H13 126.1 . .
Na1 C13 H13 115.0 6_656 .
C13 C14 C15 107.4(6) . .
C13 C14 Fe1 70.0(4) . .
C15 C14 Fe1 69.7(4) . .
C13 C14 Na1 78.0(4) . 6_656
C15 C14 Na1 76.0(4) . 6_656
Fe1 C14 Na1 122.0(3) . 6_656
C13 C14 H14 126.3 . .
C15 C14 H14 126.3 . .
Fe1 C14 H14 125.6 . .
Na1 C14 H14 112.4 6_656 .
C11 C15 C14 109.8(7) . .
C11 C15 Fe1 72.9(4) . .
C14 C15 Fe1 69.4(4) . .
C11 C15 Na1 77.7(4) . 6_656
C14 C15 Na1 74.4(4) . 6_656
Fe1 C15 Na1 121.0(3) . 6_656
C11 C15 H15 125.1 . .
C14 C15 H15 125.1 . .
Fe1 C15 H15 124.2 . .
Na1 C15 H15 114.7 6_656 .
N12 N11 C18 109.1(5) . .
N12 N11 B1 125.5(5) . .
C18 N11 B1 125.3(6) . .
C16 N12 N11 107.3(5) . .
C16 N12 Na1 123.7(5) . 6_656
N11 N12 Na1 127.2(4) . 6_656
N12 C16 C17 110.5(6) . .
N12 C16 H16 124.8 . .
C17 C16 H16 124.8 . .
C16 C17 C18 105.1(6) . .
C16 C17 H17 127.5 . .
C18 C17 H17 127.5 . .
N11 C18 C17 108.0(6) . .
N11 C18 H18 126.0 . .
C17 C18 H18 126.0 . .
C22 C21 C25 104.1(5) . .
C22 C21 B2 127.4(5) . .
C25 C21 B2 128.4(5) . .
C22 C21 Fe1 67.6(3) . .
C25 C21 Fe1 67.6(3) . .
B2 C21 Fe1 129.4(4) . .
C22 C21 Na1 70.8(3) . .
C25 C21 Na1 81.6(4) . .
B2 C21 Na1 111.5(4) . .
Fe1 C21 Na1 118.7(2) . .
C23 C22 C21 110.5(6) . .
C23 C22 Fe1 69.1(4) . .
C21 C22 Fe1 71.9(4) . .
C23 C22 Na1 80.3(4) . .
C21 C22 Na1 79.1(4) . .
Fe1 C22 Na1 126.0(3) . .
C23 C22 H22 124.8 . .
C21 C22 H22 124.8 . .
Fe1 C22 H22 125.8 . .
Na1 C22 H22 108.2 . .
C24 C23 C22 107.8(6) . .
C24 C23 Fe1 70.2(4) . .
C22 C23 Fe1 70.0(4) . .
C24 C23 Na1 82.2(4) . .
C22 C23 Na1 70.0(4) . .
Fe1 C23 Na1 120.3(3) . .
C24 C23 H23 126.1 . .
C22 C23 H23 126.1 . .
Fe1 C23 H23 125.3 . .
Na1 C23 H23 113.9 . .
C23 C24 C25 107.1(5) . .
C23 C24 Fe1 69.1(4) . .
C25 C24 Fe1 69.7(3) . .
C23 C24 Na1 69.9(4) . .
C25 C24 Na1 75.2(4) . .
Fe1 C24 Na1 113.3(3) . .
C23 C24 H24 126.5 . .
C25 C24 H24 126.5 . .
Fe1 C24 H24 126.3 . .
Na1 C24 H24 120.3 . .
C24 C25 C21 110.5(6) . .
C24 C25 Fe1 69.6(4) . .
C21 C25 Fe1 71.6(3) . .
C24 C25 Na1 77.2(4) . .
C21 C25 Na1 69.6(4) . .
Fe1 C25 Na1 114.2(3) . .
C24 C25 H25 124.7 . .
C21 C25 H25 124.7 . .
Fe1 C25 H25 125.6 . .
Na1 C25 H25 120.0 . .
C28 N21 N22 108.4(6) . .
C28 N21 B2 127.2(6) . .
N22 N21 B2 124.0(5) . .
C26 N22 N21 106.4(5) . .
C26 N22 Na1 126.5(5) . .
N21 N22 Na1 124.1(4) . .
N22 C26 C27 110.9(7) . .
N22 C26 H26 124.6 . .
C27 C26 H26 124.6 . .
C28 C27 C26 104.2(6) . .
C28 C27 H27 127.9 . .
C26 C27 H27 127.9 . .
N21 C28 C27 110.1(6) . .
N21 C28 H28 125.0 . .
C27 C28 H28 125.0 . .
O202 Na2 O305 94.2(3) . .
O202 Na2 O102 96.9(2) . .
O305 Na2 O102 104.8(3) . .
O202 Na2 O205 73.6(2) . .
O305 Na2 O205 89.3(2) . .
O102 Na2 O205 163.7(3) . .
O202 Na2 O302 165.3(3) . .
O305 Na2 O302 72.6(2) . .
O102 Na2 O302 92.7(2) . .
O205 Na2 O302 99.4(2) . .
O202 Na2 O105 96.8(3) . .
O305 Na2 O105 169.0(2) . .
O102 Na2 O105 74.5(2) . .
O205 Na2 O105 93.2(2) . .
O302 Na2 O105 96.4(2) . .
O202 Na2 C103 110.1(3) . .
O305 Na2 C103 124.4(3) . .
O102 Na2 C103 26.3(3) . .
O205 Na2 C103 144.7(3) . .
O302 Na2 C103 83.2(2) . .
O105 Na2 C103 51.7(3) . .
O202 Na2 C204 51.8(2) . .
O305 Na2 C204 79.3(2) . .
O102 Na2 C204 148.7(2) . .
O205 Na2 C204 25.6(2) . .
O302 Na2 C204 117.7(2) . .
O105 Na2 C204 107.1(3) . .
C103 Na2 C204 153.8(3) . .
O102 C101 H10A 109.5 . .
O102 C101 H10B 109.5 . .
H10A C101 H10B 109.5 . .
O102 C101 H10C 109.5 . .
H10A C101 H10C 109.5 . .
H10B C101 H10C 109.5 . .
C101 O102 C103 112.6(8) . .
C101 O102 Na2 121.3(6) . .
C103 O102 Na2 107.3(5) . .
O102 C103 C104 108.6(7) . .
O102 C103 Na2 46.4(3) . .
C104 C103 Na2 79.1(5) . .
O102 C103 H10D 110.0 . .
C104 C103 H10D 110.0 . .
Na2 C103 H10D 88.2 . .
O102 C103 H10E 110.0 . .
C104 C103 H10E 110.0 . .
Na2 C103 H10E 155.8 . .
H10D C103 H10E 108.4 . .
O105 C104 C103 111.0(7) . .
O105 C104 H10F 109.4 . .
C103 C104 H10F 109.4 . .
O105 C104 H10G 109.4 . .
C103 C104 H10G 109.4 . .
H10F C104 H10G 108.0 . .
C106 O105 C104 112.6(7) . .
C106 O105 Na2 126.7(7) . .
C104 O105 Na2 109.6(6) . .
O105 C106 H10H 109.5 . .
O105 C106 H10I 109.5 . .
H10H C106 H10I 109.5 . .
O105 C106 H10J 109.5 . .
H10H C106 H10J 109.5 . .
H10I C106 H10J 109.5 . .
O202 C201 H20A 109.5 . .
O202 C201 H20B 109.5 . .
H20A C201 H20B 109.5 . .
O202 C201 H20C 109.5 . .
H20A C201 H20C 109.5 . .
H20B C201 H20C 109.5 . .
C201 O202 C203 114.1(7) . .
C201 O202 Na2 125.9(7) . .
C203 O202 Na2 113.2(5) . .
O202 C203 C204 109.8(6) . .
O202 C203 H20D 109.7 . .
C204 C203 H20D 109.7 . .
O202 C203 H20E 109.7 . .
C204 C203 H20E 109.7 . .
H20D C203 H20E 108.2 . .
O205 C204 C203 106.2(7) . .
O205 C204 Na2 45.3(3) . .
C203 C204 Na2 77.5(4) . .
O205 C204 H20F 110.5 . .
C203 C204 H20F 110.5 . .
Na2 C204 H20F 89.3 . .
O205 C204 H20G 110.5 . .
C203 C204 H20G 110.5 . .
Na2 C204 H20G 155.0 . .
H20F C204 H20G 108.7 . .
C206 O205 C204 110.8(6) . .
C206 O205 Na2 117.6(4) . .
C204 O205 Na2 109.1(5) . .
O205 C206 H20H 109.5 . .
O205 C206 H20I 109.5 . .
H20H C206 H20I 109.5 . .
O205 C206 H20J 109.5 . .
H20H C206 H20J 109.5 . .
H20I C206 H20J 109.5 . .
O302 C301 H30A 109.5 . .
O302 C301 H30B 109.5 . .
H30A C301 H30B 109.5 . .
O302 C301 H30C 109.5 . .
H30A C301 H30C 109.5 . .
H30B C301 H30C 109.5 . .
C301 O302 C303 110.4(7) . .
C301 O302 Na2 131.4(6) . .
C303 O302 Na2 111.6(5) . .
O302 C303 C304 110.2(7) . .
O302 C303 H30D 109.6 . .
C304 C303 H30D 109.6 . .
O302 C303 H30E 109.6 . .
C304 C303 H30E 109.6 . .
H30D C303 H30E 108.1 . .
O305 C304 C303 109.5(7) . .
O305 C304 H30F 109.8 . .
C303 C304 H30F 109.8 . .
O305 C304 H30G 109.8 . .
C303 C304 H30G 109.8 . .
H30F C304 H30G 108.2 . .
C306 O305 C304 108.3(8) . .
C306 O305 Na2 128.2(6) . .
C304 O305 Na2 113.0(5) . .
O305 C306 H30H 109.5 . .
O305 C306 H30I 109.5 . .
H30H C306 H30I 109.5 . .
O305 C306 H30J 109.5 . .
H30H C306 H30J 109.5 . .
H30I C306 H30J 109.5 . .

loop_
_geom_bond_atom_site_label_1
_geom_bond_atom_site_label_2
_geom_bond_distance
_geom_bond_site_symmetry_2
Fe1 C23 2.029(6) .
Fe1 C14 2.031(7) .
Fe1 C15 2.034(7) .
Fe1 C13 2.039(8) .
Fe1 C22 2.041(6) .
Fe1 C24 2.044(7) .
Fe1 C25 2.045(6) .
Fe1 C12 2.047(7) .
Fe1 C21 2.098(6) .
Fe1 C11 2.108(6) .
Na1 N12 2.382(5) 6_556
Na1 N22 2.405(6) .
Na1 C22 2.700(7) .
Na1 C14 2.772(8) 6_556
Na1 C15 2.792(8) 6_556
Na1 C21 2.808(7) .
Na1 C23 2.832(7) .
Na1 C13 2.838(7) 6_556
Na1 C11 2.849(7) 6_556
Na1 C12 2.904(7) 6_556
Na1 C25 2.963(7) .
Na1 C24 2.988(7) .
B1 C1A 1.610(10) .
B1 N11 1.617(9) .
B1 C11 1.631(9) .
B1 C1B 1.634(10) .
C1A H1A1 0.9800 .
C1A H1A2 0.9800 .
C1A H1A3 0.9800 .
C1B H1B1 0.9800 .
C1B H1B2 0.9800 .
C1B H1B3 0.9800 .
B2 N21 1.604(9) .
B2 C2B 1.610(11) .
B2 C2A 1.626(9) .
B2 C21 1.644(8) .
C2A H2A1 0.9800 .
C2A H2A2 0.9800 .
C2A H2A3 0.9800 .
C2B H2B1 0.9800 .
C2B H2B2 0.9800 .
C2B H2B3 0.9800 .
C11 C15 1.413(8) .
C11 C12 1.424(8) .
C11 Na1 2.849(7) 6_656
C12 C13 1.430(9) .
C12 Na1 2.904(7) 6_656
C12 H12 0.9500 .
C13 C14 1.413(10) .
C13 Na1 2.838(7) 6_656
C13 H13 0.9500 .
C14 C15 1.422(10) .
C14 Na1 2.772(8) 6_656
C14 H14 0.9500 .
C15 Na1 2.792(8) 6_656
C15 H15 0.9500 .
N11 N12 1.353(7) .
N11 C18 1.360(8) .
N12 C16 1.333(8) .
N12 Na1 2.382(5) 6_656
C16 C17 1.383(9) .
C16 H16 0.9500 .
C17 C18 1.383(10) .
C17 H17 0.9500 .
C18 H18 0.9500 .
C21 C22 1.430(8) .
C21 C25 1.444(8) .
C22 C23 1.422(8) .
C22 H22 0.9500 .
C23 C24 1.415(10) .
C23 H23 0.9500 .
C24 C25 1.422(8) .
C24 H24 0.9500 .
C25 H25 0.9500 .
N21 C28 1.352(8) .
N21 N22 1.358(8) .
N22 C26 1.348(9) .
C26 C27 1.382(10) .
C26 H26 0.9500 .
C27 C28 1.363(11) .
C27 H27 0.9500 .
C28 H28 0.9500 .
Na2 O202 2.300(6) .
Na2 O305 2.326(6) .
Na2 O102 2.328(6) .
Na2 O205 2.346(6) .
Na2 O302 2.367(6) .
Na2 O105 2.368(7) .
Na2 C103 3.071(8) .
Na2 C204 3.119(8) .
C101 O102 1.371(12) .
C101 H10A 0.9800 .
C101 H10B 0.9800 .
C101 H10C 0.9800 .
O102 C103 1.427(11) .
C103 C104 1.533(14) .
C103 H10D 0.9900 .
C103 H10E 0.9900 .
C104 O105 1.448(11) .
C104 H10F 0.9900 .
C104 H10G 0.9900 .
O105 C106 1.340(12) .
C106 H10H 0.9800 .
C106 H10I 0.9800 .
C106 H10J 0.9800 .
C201 O202 1.307(11) .
C201 H20A 0.9800 .
C201 H20B 0.9800 .
C201 H20C 0.9800 .
O202 C203 1.460(10) .
C203 C204 1.567(12) .
C203 H20D 0.9900 .
C203 H20E 0.9900 .
C204 O205 1.425(10) .
C204 H20F 0.9900 .
C204 H20G 0.9900 .
O205 C206 1.421(9) .
C206 H20H 0.9800 .
C206 H20I 0.9800 .
C206 H20J 0.9800 .
C301 O302 1.358(11) .
C301 H30A 0.9800 .
C301 H30B 0.9800 .
C301 H30C 0.9800 .
O302 C303 1.438(10) .
C303 C304 1.518(14) .
C303 H30D 0.9900 .
C303 H30E 0.9900 .
C304 O305 1.419(9) .
C304 H30F 0.9900 .
C304 H30G 0.9900 .
O305 C306 1.370(12) .
C306 H30H 0.9800 .
C306 H30I 0.9800 .
C306 H30J 0.9800 .

loop_
_geom_torsion_atom_site_label_1
_geom_torsion_atom_site_label_2
_geom_torsion_atom_site_label_3
_geom_torsion_atom_site_label_4
_geom_torsion
_geom_torsion_site_symmetry_1
_geom_torsion_site_symmetry_4
C1A B1 C11 C15 -28.1(10) . .
N11 B1 C11 C15 89.5(8) . .
C1B B1 C11 C15 -155.0(7) . .
C1A B1 C11 C12 153.0(7) . .
N11 B1 C11 C12 -89.4(7) . .
C1B B1 C11 C12 26.1(10) . .
C1A B1 C11 Fe1 61.4(8) . .
N11 B1 C11 Fe1 179.1(4) . .
C1B B1 C11 Fe1 -65.4(8) . .
C1A B1 C11 Na1 -114.2(5) . 6_656
N11 B1 C11 Na1 3.4(6) . 6_656
C1B B1 C11 Na1 118.9(5) . 6_656
C23 Fe1 C11 C15 124.2(5) . .
C14 Fe1 C11 C15 -37.9(5) . .
C13 Fe1 C11 C15 -81.8(5) . .
C22 Fe1 C11 C15 81.0(5) . .
C24 Fe1 C11 C15 165.2(4) . .
C25 Fe1 C11 C15 -163.4(9) . .
C12 Fe1 C11 C15 -119.9(6) . .
C21 Fe1 C11 C15 44.9(7) . .
C23 Fe1 C11 C12 -115.9(4) . .
C14 Fe1 C11 C12 82.1(4) . .
C15 Fe1 C11 C12 119.9(6) . .
C13 Fe1 C11 C12 38.1(4) . .
C22 Fe1 C11 C12 -159.0(4) . .
C24 Fe1 C11 C12 -74.8(5) . .
C25 Fe1 C11 C12 -43.5(12) . .
C21 Fe1 C11 C12 164.8(5) . .
C23 Fe1 C11 B1 5.3(6) . .
C14 Fe1 C11 B1 -156.7(6) . .
C15 Fe1 C11 B1 -118.8(8) . .
C13 Fe1 C11 B1 159.3(6) . .
C22 Fe1 C11 B1 -37.8(6) . .
C24 Fe1 C11 B1 46.4(7) . .
C25 Fe1 C11 B1 77.7(12) . .
C12 Fe1 C11 B1 121.2(7) . .
C21 Fe1 C11 B1 -74.0(8) . .
C23 Fe1 C11 Na1 -179.1(3) . 6_656
C14 Fe1 C11 Na1 18.9(3) . 6_656
C15 Fe1 C11 Na1 56.7(4) . 6_656
C13 Fe1 C11 Na1 -25.1(3) . 6_656
C22 Fe1 C11 Na1 137.8(3) . 6_656
C24 Fe1 C11 Na1 -138.0(3) . 6_656
C25 Fe1 C11 Na1 -106.7(10) . 6_656
C12 Fe1 C11 Na1 -63.2(4) . 6_656
C21 Fe1 C11 Na1 101.6(5) . 6_656
C15 C11 C12 C13 -3.4(8) . .
B1 C11 C12 C13 175.7(6) . .
Fe1 C11 C12 C13 -59.7(5) . .
Na1 C11 C12 C13 64.9(5) 6_656 .
C15 C11 C12 Fe1 56.3(5) . .
B1 C11 C12 Fe1 -124.6(7) . .
Na1 C11 C12 Fe1 124.66(19) 6_656 .
C15 C11 C12 Na1 -68.3(5) . 6_656
B1 C11 C12 Na1 110.7(6) . 6_656
Fe1 C11 C12 Na1 -124.7(2) . 6_656
C23 Fe1 C12 C11 82.1(4) . .
C14 Fe1 C12 C11 -81.2(4) . .
C15 Fe1 C12 C11 -36.9(4) . .
C13 Fe1 C12 C11 -119.1(6) . .
C22 Fe1 C12 C11 46.0(7) . .
C24 Fe1 C12 C11 125.4(4) . .
C25 Fe1 C12 C11 166.9(4) . .
C21 Fe1 C12 C11 -153.5(8) . .
C23 Fe1 C12 C13 -158.8(4) . .
C14 Fe1 C12 C13 37.9(4) . .
C15 Fe1 C12 C13 82.2(4) . .
C22 Fe1 C12 C13 165.1(6) . .
C24 Fe1 C12 C13 -115.5(4) . .
C25 Fe1 C12 C13 -74.0(5) . .
C21 Fe1 C12 C13 -34.4(11) . .
C11 Fe1 C12 C13 119.1(6) . .
C23 Fe1 C12 Na1 143.1(3) . 6_656
C14 Fe1 C12 Na1 -20.2(3) . 6_656
C15 Fe1 C12 Na1 24.1(3) . 6_656
C13 Fe1 C12 Na1 -58.0(4) . 6_656
C22 Fe1 C12 Na1 107.1(6) . 6_656
C24 Fe1 C12 Na1 -173.6(3) . 6_656
C25 Fe1 C12 Na1 -132.0(3) . 6_656
C21 Fe1 C12 Na1 -92.4(9) . 6_656
C11 Fe1 C12 Na1 61.0(3) . 6_656
C11 C12 C13 C14 2.3(8) . .
Fe1 C12 C13 C14 -59.4(5) . .
Na1 C12 C13 C14 67.5(5) 6_656 .
C11 C12 C13 Fe1 61.6(5) . .
Na1 C12 C13 Fe1 126.9(2) 6_656 .
C11 C12 C13 Na1 -65.3(5) . 6_656
Fe1 C12 C13 Na1 -126.9(2) . 6_656
C23 Fe1 C13 C14 167.1(6) . .
C15 Fe1 C13 C14 38.4(4) . .
C22 Fe1 C13 C14 -39.4(11) . .
C24 Fe1 C13 C14 -157.5(4) . .
C25 Fe1 C13 C14 -114.2(4) . .
C12 Fe1 C13 C14 118.8(5) . .
C21 Fe1 C13 C14 -71.9(5) . .
C11 Fe1 C13 C14 81.5(4) . .
C23 Fe1 C13 C12 48.3(8) . .
C14 Fe1 C13 C12 -118.8(5) . .
C15 Fe1 C13 C12 -80.4(4) . .
C22 Fe1 C13 C12 -158.2(8) . .
C24 Fe1 C13 C12 83.8(4) . .
C25 Fe1 C13 C12 127.0(4) . .
C21 Fe1 C13 C12 169.3(4) . .
C11 Fe1 C13 C12 -37.3(4) . .
C23 Fe1 C13 Na1 111.5(7) . 6_656
C14 Fe1 C13 Na1 -55.6(4) . 6_656
C15 Fe1 C13 Na1 -17.2(3) . 6_656
C22 Fe1 C13 Na1 -95.0(9) . 6_656
C24 Fe1 C13 Na1 147.0(3) . 6_656
C25 Fe1 C13 Na1 -169.8(3) . 6_656
C12 Fe1 C13 Na1 63.2(4) . 6_656
C21 Fe1 C13 Na1 -127.5(3) . 6_656
C11 Fe1 C13 Na1 25.9(3) . 6_656
C12 C13 C14 C15 -0.2(8) . .
Fe1 C13 C14 C15 -59.9(5) . .
Na1 C13 C14 C15 70.9(5) 6_656 .
C12 C13 C14 Fe1 59.7(5) . .
Na1 C13 C14 Fe1 130.8(2) 6_656 .
C12 C13 C14 Na1 -71.2(5) . 6_656
Fe1 C13 C14 Na1 -130.8(2) . 6_656
C23 Fe1 C14 C13 -161.7(8) . .
C15 Fe1 C14 C13 -118.3(6) . .
C22 Fe1 C14 C13 166.6(4) . .
C24 Fe1 C14 C13 50.9(8) . .
C25 Fe1 C14 C13 84.5(4) . .
C12 Fe1 C14 C13 -38.2(4) . .
C21 Fe1 C14 C13 126.5(4) . .
C11 Fe1 C14 C13 -81.4(4) . .
C23 Fe1 C14 C15 -43.4(10) . .
C13 Fe1 C14 C15 118.3(6) . .
C22 Fe1 C14 C15 -75.0(5) . .
C24 Fe1 C14 C15 169.2(6) . .
C25 Fe1 C14 C15 -157.2(4) . .
C12 Fe1 C14 C15 80.1(4) . .
C21 Fe1 C14 C15 -115.1(4) . .
C11 Fe1 C14 C15 36.9(4) . .
C23 Fe1 C14 Na1 -100.9(9) . 6_656
C15 Fe1 C14 Na1 -57.5(4) . 6_656
C13 Fe1 C14 Na1 60.8(4) . 6_656
C22 Fe1 C14 Na1 -132.6(4) . 6_656
C24 Fe1 C14 Na1 111.7(6) . 6_656
C25 Fe1 C14 Na1 145.3(3) . 6_656
C12 Fe1 C14 Na1 22.6(3) . 6_656
C21 Fe1 C14 Na1 -172.7(3) . 6_656
C11 Fe1 C14 Na1 -20.7(3) . 6_656
C12 C11 C15 C14 3.3(8) . .
B1 C11 C15 C14 -175.8(6) . .
Fe1 C11 C15 C14 59.9(5) . .
Na1 C11 C15 C14 -68.3(5) 6_656 .
C12 C11 C15 Fe1 -56.6(5) . .
B1 C11 C15 Fe1 124.3(7) . .
Na1 C11 C15 Fe1 -128.1(2) 6_656 .
C12 C11 C15 Na1 71.6(5) . 6_656
B1 C11 C15 Na1 -107.5(6) . 6_656
Fe1 C11 C15 Na1 128.1(2) . 6_656
C13 C14 C15 C11 -1.9(8) . .
Fe1 C14 C15 C11 -62.0(5) . .
Na1 C14 C15 C11 70.4(5) 6_656 .
C13 C14 C15 Fe1 60.1(5) . .
Na1 C14 C15 Fe1 132.5(2) 6_656 .
C13 C14 C15 Na1 -72.4(5) . 6_656
Fe1 C14 C15 Na1 -132.5(2) . 6_656
C23 Fe1 C15 C11 -74.9(5) . .
C14 Fe1 C15 C11 119.6(6) . .
C13 Fe1 C15 C11 81.5(5) . .
C22 Fe1 C15 C11 -116.2(4) . .
C24 Fe1 C15 C11 -44.6(12) . .
C25 Fe1 C15 C11 170.2(6) . .
C12 Fe1 C15 C11 37.1(4) . .
C21 Fe1 C15 C11 -158.6(4) . .
C23 Fe1 C15 C14 165.5(4) . .
C13 Fe1 C15 C14 -38.1(4) . .
C22 Fe1 C15 C14 124.1(4) . .
C24 Fe1 C15 C14 -164.2(9) . .
C25 Fe1 C15 C14 50.6(8) . .
C12 Fe1 C15 C14 -82.5(4) . .
C21 Fe1 C15 C14 81.8(5) . .
C11 Fe1 C15 C14 -119.6(6) . .
C23 Fe1 C15 Na1 -138.6(3) . 6_656
C14 Fe1 C15 Na1 56.0(4) . 6_656
C13 Fe1 C15 Na1 17.9(3) . 6_656
C22 Fe1 C15 Na1 -179.9(3) . 6_656
C24 Fe1 C15 Na1 -108.2(10) . 6_656
C25 Fe1 C15 Na1 106.6(6) . 6_656
C12 Fe1 C15 Na1 -26.5(3) . 6_656
C21 Fe1 C15 Na1 137.7(3) . 6_656
C11 Fe1 C15 Na1 -63.7(4) . 6_656
C1A B1 N11 N12 128.5(6) . .
C11 B1 N11 N12 7.4(8) . .
C1B B1 N11 N12 -112.5(6) . .
C1A B1 N11 C18 -54.2(8) . .
C11 B1 N11 C18 -175.3(6) . .
C1B B1 N11 C18 64.9(8) . .
C18 N11 N12 C16 -0.8(7) . .
B1 N11 N12 C16 176.9(5) . .
C18 N11 N12 Na1 164.3(4) . 6_656
B1 N11 N12 Na1 -18.0(8) . 6_656
N11 N12 C16 C17 0.9(7) . .
Na1 N12 C16 C17 -164.8(4) 6_656 .
N12 C16 C17 C18 -0.7(8) . .
N12 N11 C18 C17 0.4(8) . .
B1 N11 C18 C17 -177.3(6) . .
C16 C17 C18 N11 0.1(8) . .
N21 B2 C21 C22 100.0(7) . .
C2B B2 C21 C22 -144.7(6) . .
C2A B2 C21 C22 -16.5(9) . .
N21 B2 C21 C25 -78.2(8) . .
C2B B2 C21 C25 37.1(9) . .
C2A B2 C21 C25 165.3(6) . .
N21 B2 C21 Fe1 -169.5(4) . .
C2B B2 C21 Fe1 -54.2(8) . .
C2A B2 C21 Fe1 74.0(7) . .
N21 B2 C21 Na1 18.2(6) . .
C2B B2 C21 Na1 133.5(5) . .
C2A B2 C21 Na1 -98.3(5) . .
C23 Fe1 C21 C22 -36.8(4) . .
C14 Fe1 C21 C22 125.6(4) . .
C15 Fe1 C21 C22 83.1(4) . .
C13 Fe1 C21 C22 165.7(4) . .
C24 Fe1 C21 C22 -80.4(4) . .
C25 Fe1 C21 C22 -117.0(5) . .
C12 Fe1 C21 C22 -167.2(9) . .
C11 Fe1 C21 C22 52.1(6) . .
C23 Fe1 C21 C25 80.2(4) . .
C14 Fe1 C21 C25 -117.4(4) . .
C15 Fe1 C21 C25 -159.8(4) . .
C13 Fe1 C21 C25 -77.2(5) . .
C22 Fe1 C21 C25 117.0(5) . .
C24 Fe1 C21 C25 36.6(4) . .
C12 Fe1 C21 C25 -50.1(10) . .
C11 Fe1 C21 C25 169.2(5) . .
C23 Fe1 C21 B2 -157.6(6) . .
C14 Fe1 C21 B2 4.8(6) . .
C15 Fe1 C21 B2 -37.7(7) . .
C13 Fe1 C21 B2 44.9(7) . .
C22 Fe1 C21 B2 -120.8(7) . .
C24 Fe1 C21 B2 158.7(6) . .
C25 Fe1 C21 B2 122.1(7) . .
C12 Fe1 C21 B2 72.0(11) . .
C11 Fe1 C21 B2 -68.7(8) . .
C23 Fe1 C21 Na1 14.2(3) . .
C14 Fe1 C21 Na1 176.6(3) . .
C15 Fe1 C21 Na1 134.1(3) . .
C13 Fe1 C21 Na1 -143.3(3) . .
C22 Fe1 C21 Na1 51.0(3) . .
C24 Fe1 C21 Na1 -29.4(3) . .
C25 Fe1 C21 Na1 -66.1(3) . .
C12 Fe1 C21 Na1 -116.2(9) . .
C11 Fe1 C21 Na1 103.1(5) . .
N12 Na1 C21 C22 114.9(4) 6_556 .
N22 Na1 C21 C22 -130.6(4) . .
C14 Na1 C21 C22 -65.8(4) 6_556 .
C15 Na1 C21 C22 -85.6(5) 6_556 .
C23 Na1 C21 C22 37.0(4) . .
C13 Na1 C21 C22 -33.2(4) 6_556 .
C11 Na1 C21 C22 -31.3(8) 6_556 .
C12 Na1 C21 C22 -8.8(5) 6_556 .
C25 Na1 C21 C22 108.2(5) . .
C24 Na1 C21 C22 74.6(4) . .
N12 Na1 C21 C25 6.7(4) 6_556 .
N22 Na1 C21 C25 121.2(4) . .
C22 Na1 C21 C25 -108.2(5) . .
C14 Na1 C21 C25 -174.0(3) 6_556 .
C15 Na1 C21 C25 166.2(4) 6_556 .
C23 Na1 C21 C25 -71.2(4) . .
C13 Na1 C21 C25 -141.4(4) 6_556 .
C11 Na1 C21 C25 -139.5(7) 6_556 .
C12 Na1 C21 C25 -117.0(4) 6_556 .
C24 Na1 C21 C25 -33.6(3) . .
N12 Na1 C21 B2 -121.4(4) 6_556 .
N22 Na1 C21 B2 -6.9(4) . .
C22 Na1 C21 B2 123.7(6) . .
C14 Na1 C21 B2 57.9(5) 6_556 .
C15 Na1 C21 B2 38.1(6) 6_556 .
C23 Na1 C21 B2 160.7(5) . .
C13 Na1 C21 B2 90.5(4) 6_556 .
C11 Na1 C21 B2 92.4(8) 6_556 .
C12 Na1 C21 B2 114.9(4) 6_556 .
C25 Na1 C21 B2 -128.1(6) . .
C24 Na1 C21 B2 -161.7(5) . .
N12 Na1 C21 Fe1 65.3(4) 6_556 .
N22 Na1 C21 Fe1 179.9(3) . .
C22 Na1 C21 Fe1 -49.5(3) . .
C14 Na1 C21 Fe1 -115.3(3) 6_556 .
C15 Na1 C21 Fe1 -135.1(3) 6_556 .
C23 Na1 C21 Fe1 -12.5(3) . .
C13 Na1 C21 Fe1 -82.7(3) 6_556 .
C11 Na1 C21 Fe1 -80.8(7) 6_556 .
C12 Na1 C21 Fe1 -58.4(4) 6_556 .
C25 Na1 C21 Fe1 58.7(3) . .
C24 Na1 C21 Fe1 25.1(3) . .
C25 C21 C22 C23 0.4(7) . .
B2 C21 C22 C23 -178.2(6) . .
Fe1 C21 C22 C23 58.5(5) . .
Na1 C21 C22 C23 -75.3(5) . .
C25 C21 C22 Fe1 -58.1(4) . .
B2 C21 C22 Fe1 123.3(6) . .
Na1 C21 C22 Fe1 -133.8(2) . .
C25 C21 C22 Na1 75.7(4) . .
B2 C21 C22 Na1 -102.9(6) . .
Fe1 C21 C22 Na1 133.8(2) . .
C14 Fe1 C22 C23 166.2(4) . .
C15 Fe1 C22 C23 124.7(4) . .
C13 Fe1 C22 C23 -163.5(8) . .
C24 Fe1 C22 C23 -38.1(4) . .
C25 Fe1 C22 C23 -82.2(4) . .
C12 Fe1 C22 C23 50.9(8) . .
C21 Fe1 C22 C23 -121.2(5) . .
C11 Fe1 C22 C23 83.2(5) . .
C23 Fe1 C22 C21 121.2(5) . .
C14 Fe1 C22 C21 -72.6(4) . .
C15 Fe1 C22 C21 -114.1(4) . .
C13 Fe1 C22 C21 -42.2(10) . .
C24 Fe1 C22 C21 83.2(4) . .
C25 Fe1 C22 C21 39.1(3) . .
C12 Fe1 C22 C21 172.1(5) . .
C11 Fe1 C22 C21 -155.6(3) . .
C23 Fe1 C22 Na1 60.0(4) . .
C14 Fe1 C22 Na1 -133.8(3) . .
C15 Fe1 C22 Na1 -175.3(3) . .
C13 Fe1 C22 Na1 -103.4(9) . .
C24 Fe1 C22 Na1 22.0(3) . .
C25 Fe1 C22 Na1 -22.1(3) . .
C12 Fe1 C22 Na1 110.9(6) . .
C21 Fe1 C22 Na1 -61.2(4) . .
C11 Fe1 C22 Na1 143.2(3) . .
N12 Na1 C22 C23 21.6(5) 6_556 .
N22 Na1 C22 C23 158.0(4) . .
C14 Na1 C22 C23 -122.4(4) 6_556 .
C15 Na1 C22 C23 -119.4(4) 6_556 .
C21 Na1 C22 C23 113.2(6) . .
C13 Na1 C22 C23 -96.4(4) 6_556 .
C11 Na1 C22 C23 -78.8(5) 6_556 .
C12 Na1 C22 C23 -73.1(4) 6_556 .
C25 Na1 C22 C23 74.4(4) . .
C24 Na1 C22 C23 36.3(4) . .
N12 Na1 C22 C21 -91.6(4) 6_556 .
N22 Na1 C22 C21 44.8(4) . .
C14 Na1 C22 C21 124.4(4) 6_556 .
C15 Na1 C22 C21 127.4(4) 6_556 .
C23 Na1 C22 C21 -113.2(6) . .
C13 Na1 C22 C21 150.4(4) 6_556 .
C11 Na1 C22 C21 168.0(3) 6_556 .
C12 Na1 C22 C21 173.7(3) 6_556 .
C25 Na1 C22 C21 -38.8(3) . .
C24 Na1 C22 C21 -76.9(4) . .
N12 Na1 C22 Fe1 -33.5(5) 6_556 .
N22 Na1 C22 Fe1 102.8(3) . .
C14 Na1 C22 Fe1 -177.6(3) 6_556 .
C15 Na1 C22 Fe1 -174.6(3) 6_556 .
C21 Na1 C22 Fe1 58.0(4) . .
C23 Na1 C22 Fe1 -55.2(4) . .
C13 Na1 C22 Fe1 -151.6(3) 6_556 .
C11 Na1 C22 Fe1 -134.0(3) 6_556 .
C12 Na1 C22 Fe1 -128.3(3) 6_556 .
C25 Na1 C22 Fe1 19.2(2) . .
C24 Na1 C22 Fe1 -18.9(3) . .
C21 C22 C23 C24 0.1(8) . .
Fe1 C22 C23 C24 60.3(5) . .
Na1 C22 C23 C24 -74.4(5) . .
C21 C22 C23 Fe1 -60.2(5) . .
Na1 C22 C23 Fe1 -134.7(2) . .
C21 C22 C23 Na1 74.5(5) . .
Fe1 C22 C23 Na1 134.7(2) . .
C14 Fe1 C23 C24 -159.5(8) . .
C15 Fe1 C23 C24 167.0(4) . .
C13 Fe1 C23 C24 49.8(8) . .
C22 Fe1 C23 C24 -118.5(5) . .
C25 Fe1 C23 C24 -38.2(4) . .
C12 Fe1 C23 C24 84.4(4) . .
C21 Fe1 C23 C24 -82.1(4) . .
C11 Fe1 C23 C24 126.4(4) . .
C14 Fe1 C23 C22 -41.0(11) . .
C15 Fe1 C23 C22 -74.5(5) . .
C13 Fe1 C23 C22 168.3(6) . .
C24 Fe1 C23 C22 118.5(5) . .
C25 Fe1 C23 C22 80.3(4) . .
C12 Fe1 C23 C22 -157.2(4) . .
C21 Fe1 C23 C22 36.4(4) . .
C11 Fe1 C23 C22 -115.1(4) . .
C14 Fe1 C23 Na1 -91.7(9) . .
C15 Fe1 C23 Na1 -125.2(3) . .
C13 Fe1 C23 Na1 117.6(6) . .
C22 Fe1 C23 Na1 -50.7(3) . .
C24 Fe1 C23 Na1 67.8(4) . .
C25 Fe1 C23 Na1 29.6(3) . .
C12 Fe1 C23 Na1 152.2(3) . .
C21 Fe1 C23 Na1 -14.3(3) . .
C11 Fe1 C23 Na1 -165.8(3) . .
N12 Na1 C23 C24 -51.8(4) 6_556 .
N22 Na1 C23 C24 87.6(4) . .
C22 Na1 C23 C24 112.2(5) . .
C14 Na1 C23 C24 179.8(3) 6_556 .
C15 Na1 C23 C24 -155.6(4) 6_556 .
C21 Na1 C23 C24 74.8(4) . .
C13 Na1 C23 C24 -163.5(4) 6_556 .
C11 Na1 C23 C24 -123.5(4) 6_556 .
C12 Na1 C23 C24 -134.9(4) 6_556 .
C25 Na1 C23 C24 35.6(3) . .
N12 Na1 C23 C22 -164.0(4) 6_556 .
N22 Na1 C23 C22 -24.6(5) . .
C14 Na1 C23 C22 67.6(4) 6_556 .
C15 Na1 C23 C22 92.1(5) 6_556 .
C21 Na1 C23 C22 -37.5(4) . .
C13 Na1 C23 C22 84.2(4) 6_556 .
C11 Na1 C23 C22 124.3(4) 6_556 .
C12 Na1 C23 C22 112.9(4) 6_556 .
C25 Na1 C23 C22 -76.6(4) . .
C24 Na1 C23 C22 -112.2(5) . .
N12 Na1 C23 Fe1 -113.4(3) 6_556 .
N22 Na1 C23 Fe1 26.0(4) . .
C22 Na1 C23 Fe1 50.6(3) . .
C14 Na1 C23 Fe1 118.3(3) 6_556 .
C15 Na1 C23 Fe1 142.8(3) 6_556 .
C21 Na1 C23 Fe1 13.2(3) . .
C13 Na1 C23 Fe1 134.9(4) 6_556 .
C11 Na1 C23 Fe1 175.0(3) 6_556 .
C12 Na1 C23 Fe1 163.6(3) 6_556 .
C25 Na1 C23 Fe1 -26.0(3) . .
C24 Na1 C23 Fe1 -61.6(4) . .
C22 C23 C24 C25 -0.6(8) . .
Fe1 C23 C24 C25 59.6(5) . .
Na1 C23 C24 C25 -66.6(5) . .
C22 C23 C24 Fe1 -60.2(5) . .
Na1 C23 C24 Fe1 -126.17(19) . .
C22 C23 C24 Na1 66.0(5) . .
Fe1 C23 C24 Na1 126.17(19) . .
C14 Fe1 C24 C23 165.8(6) . .
C15 Fe1 C24 C23 -39.2(11) . .
C13 Fe1 C24 C23 -158.2(4) . .
C22 Fe1 C24 C23 38.3(4) . .
C25 Fe1 C24 C23 118.5(5) . .
C12 Fe1 C24 C23 -114.5(4) . .
C21 Fe1 C24 C23 81.8(4) . .
C11 Fe1 C24 C23 -73.5(5) . .
C23 Fe1 C24 C25 -118.5(5) . .
C14 Fe1 C24 C25 47.3(8) . .
C15 Fe1 C24 C25 -157.6(9) . .
C13 Fe1 C24 C25 83.4(5) . .
C22 Fe1 C24 C25 -80.2(4) . .
C12 Fe1 C24 C25 127.0(4) . .
C21 Fe1 C24 C25 -36.7(4) . .
C11 Fe1 C24 C25 168.1(4) . .
C23 Fe1 C24 Na1 -55.6(3) . .
C14 Fe1 C24 Na1 110.1(6) . .
C15 Fe1 C24 Na1 -94.8(10) . .
C13 Fe1 C24 Na1 146.2(3) . .
C22 Fe1 C24 Na1 -17.3(2) . .
C25 Fe1 C24 Na1 62.9(4) . .
C12 Fe1 C24 Na1 -170.1(2) . .
C21 Fe1 C24 Na1 26.2(3) . .
C11 Fe1 C24 Na1 -129.1(3) . .
N12 Na1 C24 C23 130.9(4) 6_556 .
N22 Na1 C24 C23 -105.0(4) . .
C22 Na1 C24 C23 -38.7(3) . .
C14 Na1 C24 C23 -0.2(5) 6_556 .
C15 Na1 C24 C23 59.8(8) 6_556 .
C21 Na1 C24 C23 -79.8(4) . .
C13 Na1 C24 C23 19.0(4) 6_556 .
C11 Na1 C24 C23 77.9(4) 6_556 .
C12 Na1 C24 C23 51.3(4) 6_556 .
C25 Na1 C24 C23 -114.9(5) . .
N12 Na1 C24 C25 -114.2(4) 6_556 .
N22 Na1 C24 C25 9.9(4) . .
C22 Na1 C24 C25 76.2(4) . .
C14 Na1 C24 C25 114.6(4) 6_556 .
C15 Na1 C24 C25 174.7(6) 6_556 .
C21 Na1 C24 C25 35.1(3) . .
C23 Na1 C24 C25 114.9(5) . .
C13 Na1 C24 C25 133.9(4) 6_556 .
C11 Na1 C24 C25 -167.2(3) 6_556 .
C12 Na1 C24 C25 166.2(3) 6_556 .
N12 Na1 C24 Fe1 -173.9(3) 6_556 .
N22 Na1 C24 Fe1 -49.8(3) . .
C22 Na1 C24 Fe1 16.5(2) . .
C14 Na1 C24 Fe1 55.0(5) 6_556 .
C15 Na1 C24 Fe1 115.0(7) 6_556 .
C21 Na1 C24 Fe1 -24.6(2) . .
C23 Na1 C24 Fe1 55.2(3) . .
C13 Na1 C24 Fe1 74.2(3) 6_556 .
C11 Na1 C24 Fe1 133.1(3) 6_556 .
C12 Na1 C24 Fe1 106.5(3) 6_556 .
C25 Na1 C24 Fe1 -59.7(3) . .
C23 C24 C25 C21 0.8(7) . .
Fe1 C24 C25 C21 60.1(4) . .
Na1 C24 C25 C21 -62.2(4) . .
C23 C24 C25 Fe1 -59.3(5) . .
Na1 C24 C25 Fe1 -122.3(2) . .
C23 C24 C25 Na1 63.0(5) . .
Fe1 C24 C25 Na1 122.3(2) . .
C22 C21 C25 C24 -0.8(7) . .
B2 C21 C25 C24 177.8(6) . .
Fe1 C21 C25 C24 -58.9(4) . .
Na1 C21 C25 C24 66.9(5) . .
C22 C21 C25 Fe1 58.1(4) . .
B2 C21 C25 Fe1 -123.3(7) . .
Na1 C21 C25 Fe1 125.8(2) . .
C22 C21 C25 Na1 -67.7(4) . .
B2 C21 C25 Na1 110.8(6) . .
Fe1 C21 C25 Na1 -125.8(2) . .
C23 Fe1 C25 C24 38.1(4) . .
C14 Fe1 C25 C24 -158.9(4) . .
C15 Fe1 C25 C24 165.3(6) . .
C13 Fe1 C25 C24 -115.7(4) . .
C22 Fe1 C25 C24 82.5(4) . .
C12 Fe1 C25 C24 -73.9(5) . .
C21 Fe1 C25 C24 121.2(5) . .
C11 Fe1 C25 C24 -39.6(12) . .
C23 Fe1 C25 C21 -83.0(4) . .
C14 Fe1 C25 C21 79.9(5) . .
C15 Fe1 C25 C21 44.1(8) . .
C13 Fe1 C25 C21 123.1(4) . .
C22 Fe1 C25 C21 -38.7(3) . .
C24 Fe1 C25 C21 -121.2(5) . .
C12 Fe1 C25 C21 164.9(4) . .
C11 Fe1 C25 C21 -160.7(9) . .
C23 Fe1 C25 Na1 -26.6(2) . .
C14 Fe1 C25 Na1 136.3(3) . .
C15 Fe1 C25 Na1 100.6(7) . .
C13 Fe1 C25 Na1 179.6(3) . .
C22 Fe1 C25 Na1 17.7(2) . .
C24 Fe1 C25 Na1 -64.7(4) . .
C12 Fe1 C25 Na1 -138.6(3) . .
C21 Fe1 C25 Na1 56.4(3) . .
C11 Fe1 C25 Na1 -104.3(10) . .
N12 Na1 C25 C24 67.4(4) 6_556 .
N22 Na1 C25 C24 -170.7(4) . .
C22 Na1 C25 C24 -77.3(4) . .
C14 Na1 C25 C24 -108.3(5) 6_556 .
C15 Na1 C25 C24 -170.7(11) 6_556 .
C21 Na1 C25 C24 -117.9(5) . .
C23 Na1 C25 C24 -36.1(4) . .
C13 Na1 C25 C24 -64.1(5) 6_556 .
C11 Na1 C25 C24 28.5(7) 6_556 .
C12 Na1 C25 C24 -20.5(5) 6_556 .
N12 Na1 C25 C21 -174.7(3) 6_556 .
N22 Na1 C25 C21 -52.9(3) . .
C22 Na1 C25 C21 40.6(3) . .
C14 Na1 C25 C21 9.6(5) 6_556 .
C15 Na1 C25 C21 -52.8(13) 6_556 .
C23 Na1 C25 C21 81.8(4) . .
C13 Na1 C25 C21 53.8(5) 6_556 .
C11 Na1 C25 C21 146.4(6) 6_556 .
C12 Na1 C25 C21 97.4(4) 6_556 .
C24 Na1 C25 C21 117.9(5) . .
N12 Na1 C25 Fe1 127.8(2) 6_556 .
N22 Na1 C25 Fe1 -110.4(3) . .
C22 Na1 C25 Fe1 -16.9(2) . .
C14 Na1 C25 Fe1 -47.9(5) 6_556 .
C15 Na1 C25 Fe1 -110.3(12) 6_556 .
C21 Na1 C25 Fe1 -57.5(3) . .
C23 Na1 C25 Fe1 24.3(2) . .
C13 Na1 C25 Fe1 -3.7(4) 6_556 .
C11 Na1 C25 Fe1 88.9(6) 6_556 .
C12 Na1 C25 Fe1 39.9(4) 6_556 .
C24 Na1 C25 Fe1 60.4(4) . .
C2B B2 N21 C28 38.6(8) . .
C2A B2 N21 C28 -83.2(7) . .
C21 B2 N21 C28 158.9(6) . .
C2B B2 N21 N22 -149.8(6) . .
C2A B2 N21 N22 88.4(7) . .
C21 B2 N21 N22 -29.5(8) . .
C28 N21 N22 C26 1.1(7) . .
B2 N21 N22 C26 -171.8(6) . .
C28 N21 N22 Na1 -160.4(4) . .
B2 N21 N22 Na1 26.7(8) . .
N12 Na1 N22 C26 -45.0(7) 6_556 .
C22 Na1 N22 C26 170.7(6) . .
C14 Na1 N22 C26 67.0(6) 6_556 .
C15 Na1 N22 C26 37.6(6) 6_556 .
C21 Na1 N22 C26 -166.9(7) . .
C23 Na1 N22 C26 -177.4(6) . .
C13 Na1 N22 C26 81.4(6) 6_556 .
C11 Na1 N22 C26 30.7(7) 6_556 .
C12 Na1 N22 C26 60.1(7) 6_556 .
C25 Na1 N22 C26 -142.5(6) . .
C24 Na1 N22 C26 -147.1(6) . .
N12 Na1 N22 N21 112.7(5) 6_556 .
C22 Na1 N22 N21 -31.6(5) . .
C14 Na1 N22 N21 -135.3(5) 6_556 .
C15 Na1 N22 N21 -164.7(5) 6_556 .
C21 Na1 N22 N21 -9.2(5) . .
C23 Na1 N22 N21 -19.7(6) . .
C13 Na1 N22 N21 -120.9(5) 6_556 .
C11 Na1 N22 N21 -171.6(4) 6_556 .
C12 Na1 N22 N21 -142.2(4) 6_556 .
C25 Na1 N22 N21 15.3(5) . .
C24 Na1 N22 N21 10.6(5) . .
N21 N22 C26 C27 -2.2(8) . .
Na1 N22 C26 C27 158.7(5) . .
N22 C26 C27 C28 2.3(8) . .
N22 N21 C28 C27 0.3(7) . .
B2 N21 C28 C27 173.0(6) . .
C26 C27 C28 N21 -1.6(8) . .
O202 Na2 O102 C101 106.3(8) . .
O305 Na2 O102 C101 10.1(8) . .
O205 Na2 O102 C101 159.6(9) . .
O302 Na2 O102 C101 -62.6(8) . .
O105 Na2 O102 C101 -158.5(8) . .
C103 Na2 O102 C101 -131.3(10) . .
C204 Na2 O102 C101 103.9(9) . .
O202 Na2 O102 C103 -122.4(6) . .
O305 Na2 O102 C103 141.4(6) . .
O205 Na2 O102 C103 -69.1(11) . .
O302 Na2 O102 C103 68.8(6) . .
O105 Na2 O102 C103 -27.2(6) . .
C204 Na2 O102 C103 -124.8(7) . .
C101 O102 C103 C104 -170.6(8) . .
Na2 O102 C103 C104 53.5(8) . .
C101 O102 C103 Na2 136.0(8) . .
O202 Na2 C103 O102 63.2(6) . .
O305 Na2 C103 O102 -46.9(7) . .
O205 Na2 C103 O102 153.1(5) . .
O302 Na2 C103 O102 -110.3(6) . .
O105 Na2 C103 O102 145.9(7) . .
C204 Na2 C103 O102 104.8(8) . .
O202 Na2 C103 C104 -65.9(6) . .
O305 Na2 C103 C104 -176.1(5) . .
O102 Na2 C103 C104 -129.2(9) . .
O205 Na2 C103 C104 23.9(8) . .
O302 Na2 C103 C104 120.5(6) . .
O105 Na2 C103 C104 16.8(5) . .
C204 Na2 C103 C104 -24.4(10) . .
O102 C103 C104 O105 -59.7(11) . .
Na2 C103 C104 O105 -23.4(7) . .
C103 C104 O105 C106 179.3(12) . .
C103 C104 O105 Na2 32.4(9) . .
O202 Na2 O105 C106 -49.2(11) . .
O305 Na2 O105 C106 127.2(16) . .
O102 Na2 O105 C106 -144.5(11) . .
O205 Na2 O105 C106 24.6(11) . .
O302 Na2 O105 C106 124.4(11) . .
C103 Na2 O105 C106 -159.5(12) . .
C204 Na2 O105 C106 2.8(11) . .
O202 Na2 O105 C104 91.7(6) . .
O305 Na2 O105 C104 -91.8(14) . .
O102 Na2 O105 C104 -3.6(6) . .
O205 Na2 O105 C104 165.6(6) . .
O302 Na2 O105 C104 -94.6(6) . .
C103 Na2 O105 C104 -18.6(5) . .
C204 Na2 O105 C104 143.7(6) . .
O305 Na2 O202 C201 119.4(9) . .
O102 Na2 O202 C201 13.9(10) . .
O205 Na2 O202 C201 -152.5(10) . .
O302 Na2 O202 C201 144.4(12) . .
O105 Na2 O202 C201 -61.2(9) . .
C103 Na2 O202 C201 -9.6(10) . .
C204 Na2 O202 C201 -167.7(10) . .
O305 Na2 O202 C203 -91.3(6) . .
O102 Na2 O202 C203 163.2(6) . .
O205 Na2 O202 C203 -3.2(6) . .
O302 Na2 O202 C203 -66.2(13) . .
O105 Na2 O202 C203 88.1(6) . .
C103 Na2 O202 C203 139.7(6) . .
C204 Na2 O202 C203 -18.4(6) . .
C201 O202 C203 C204 -175.3(10) . .
Na2 O202 C203 C204 31.6(9) . .
O202 C203 C204 O205 -56.7(10) . .
O202 C203 C204 Na2 -21.3(6) . .
O202 Na2 C204 O205 144.5(7) . .
O305 Na2 C204 O205 -111.4(5) . .
O102 Na2 C204 O205 147.6(6) . .
O302 Na2 C204 O205 -47.8(6) . .
O105 Na2 C204 O205 59.4(6) . .
C103 Na2 C204 O205 92.1(8) . .
O202 Na2 C204 C203 16.0(5) . .
O305 Na2 C204 C203 120.1(6) . .
O102 Na2 C204 C203 19.1(8) . .
O205 Na2 C204 C203 -128.5(8) . .
O302 Na2 C204 C203 -176.2(5) . .
O105 Na2 C204 C203 -69.1(6) . .
C103 Na2 C204 C203 -36.4(9) . .
C203 C204 O205 C206 -176.2(7) . .
Na2 C204 O205 C206 131.1(7) . .
C203 C204 O205 Na2 52.8(7) . .
O202 Na2 O205 C206 -155.6(7) . .
O305 Na2 O205 C206 -61.1(6) . .
O102 Na2 O205 C206 148.3(9) . .
O302 Na2 O205 C206 11.1(6) . .
O105 Na2 O205 C206 108.2(6) . .
C103 Na2 O205 C206 102.5(7) . .
C204 Na2 O205 C206 -127.3(9) . .
O202 Na2 O205 C204 -28.4(5) . .
O305 Na2 O205 C204 66.2(5) . .
O102 Na2 O205 C204 -84.4(11) . .
O302 Na2 O205 C204 138.4(5) . .
O105 Na2 O205 C204 -124.6(5) . .
C103 Na2 O205 C204 -130.2(6) . .
O202 Na2 O302 C301 134.5(10) . .
O305 Na2 O302 C301 160.7(8) . .
O102 Na2 O302 C301 -94.6(8) . .
O205 Na2 O302 C301 74.5(8) . .
O105 Na2 O302 C301 -19.8(8) . .
C103 Na2 O302 C301 -70.0(8) . .
C204 Na2 O302 C301 93.4(8) . .
O202 Na2 O302 C303 -13.8(14) . .
O305 Na2 O302 C303 12.4(6) . .
O102 Na2 O302 C303 117.1(6) . .
O205 Na2 O302 C303 -73.9(6) . .
O105 Na2 O302 C303 -168.2(6) . .
C103 Na2 O302 C303 141.7(6) . .
C204 Na2 O302 C303 -55.0(7) . .
C301 O302 C303 C304 166.4(8) . .
Na2 O302 C303 C304 -38.5(9) . .
O302 C303 C304 O305 54.6(10) . .
C303 C304 O305 C306 169.2(8) . .
C303 C304 O305 Na2 -42.9(9) . .
O202 Na2 O305 C306 -29.3(8) . .
O102 Na2 O305 C306 69.0(8) . .
O205 Na2 O305 C306 -102.8(8) . .
O302 Na2 O305 C306 157.1(8) . .
O105 Na2 O305 C306 154.2(12) . .
C103 Na2 O305 C306 88.6(8) . .
C204 Na2 O305 C306 -79.1(8) . .
O202 Na2 O305 C304 -169.3(6) . .
O102 Na2 O305 C304 -71.0(6) . .
O205 Na2 O305 C304 117.2(6) . .
O302 Na2 O305 C304 17.1(6) . .
O105 Na2 O305 C304 14.2(17) . .
C103 Na2 O305 C304 -51.4(7) . .
C204 Na2 O305 C304 140.9(6) . .
